data_7059928
loop_
_publ_author_name
'Chen, Jinwei'
'Li, Yu'
'Gu, Jinzhong'
'Kirillova, Marina V.'
'Kirillov, Alexander M.'

_publ_section_title
;
 Introducing a flexible tetracarboxylic acid linker into functional
 coordination polymers: synthesis, structural traits, and photocatalytic
 dye degradation
;
_journal_issue 37
_journal_name_full 'New Journal of Chemistry'
_journal_page_first 16082
_journal_page_last 16091
_journal_paper_doi 10.1039/D0NJ03628E
_journal_volume 44
_journal_year 2020
_chemical_formula_sum 'C36 H27 Cd2 N4 O13'
_chemical_formula_weight 948.41
_space_group_crystal_system triclinic
_space_group_IT_number 2
_space_group_name_Hall '-P 1'
_space_group_name_H-M_alt 'P -1'
_atom_sites_solution_hydrogens mixed
_audit_creation_method SHELXL-2014/7
_audit_update_record
;
2020-08-11 deposited with the CCDC.	2020-08-24 downloaded from the CCDC.
;
_cell_angle_alpha 88.390(6)
_cell_angle_beta 86.247(5)
_cell_angle_gamma 79.912(5)
_cell_formula_units_Z 2
_cell_length_a 7.8912(5)
_cell_length_b 11.8502(8)
_cell_length_c 19.9189(14)
_cell_measurement_reflns_used 11602
_cell_measurement_temperature 293(2)
_cell_measurement_theta_max 25.050
_cell_measurement_theta_min 3.398
_cell_volume 1829.7(2)
_computing_cell_refinement 'Bruker SAINT'
_computing_data_collection 'Bruker APEX2'
_computing_data_reduction 'Bruker SAINT'
_computing_molecular_graphics 'Bruker SHELXTL'
_computing_publication_material 'Bruker SHELXTL'
_computing_structure_refinement 'SHELXL-2014/7 (Sheldrick, 2014)'
_computing_structure_solution 'SHELXL-2014/7 (Sheldrick, 2014)'
_diffrn_ambient_temperature 293(2)
_diffrn_measured_fraction_theta_full 0.998
_diffrn_measured_fraction_theta_max 0.998
_diffrn_measurement_device_type 'Bruker APE-II CCD'
_diffrn_measurement_method '\f and \w scans'
_diffrn_radiation_type MoK\a
_diffrn_radiation_wavelength 0.71073
_diffrn_reflns_av_R_equivalents 0.0506
_diffrn_reflns_av_unetI/netI 0.0971
_diffrn_reflns_Laue_measured_fraction_full 0.998
_diffrn_reflns_Laue_measured_fraction_max 0.998
_diffrn_reflns_limit_h_max 9
_diffrn_reflns_limit_h_min -9
_diffrn_reflns_limit_k_max 13
_diffrn_reflns_limit_k_min -14
_diffrn_reflns_limit_l_max 23
_diffrn_reflns_limit_l_min -23
_diffrn_reflns_number 11602
_diffrn_reflns_point_group_measured_fraction_full 0.998
_diffrn_reflns_point_group_measured_fraction_max 0.998
_diffrn_reflns_theta_full 25.050
_diffrn_reflns_theta_max 25.050
_diffrn_reflns_theta_min 3.398
_diffrn_source 'fine-focus sealed tube'
_exptl_absorpt_coefficient_mu 1.234
_exptl_absorpt_correction_T_max 0.808
_exptl_absorpt_correction_T_min 0.782
_exptl_absorpt_correction_type multi-scan
_exptl_absorpt_process_details SADABS
_exptl_crystal_colour colourless
_exptl_crystal_density_diffrn 1.721
_exptl_crystal_description block
_exptl_crystal_F_000 942
_exptl_crystal_size_max 0.210
_exptl_crystal_size_mid 0.200
_exptl_crystal_size_min 0.180
_exptl_transmission_factor_max 0.801
_exptl_transmission_factor_min 0.772
_refine_diff_density_max 1.479
_refine_diff_density_min -1.756
_refine_diff_density_rms 0.119
_refine_ls_extinction_method none
_refine_ls_goodness_of_fit_ref 1.045
_refine_ls_hydrogen_treatment constr
_refine_ls_matrix_type full
_refine_ls_number_parameters 499
_refine_ls_number_reflns 6476
_refine_ls_number_restraints 0
_refine_ls_restrained_S_all 1.045
_refine_ls_R_factor_all 0.0945
_refine_ls_R_factor_gt 0.0599
_refine_ls_shift/su_max 0.000
_refine_ls_shift/su_mean 0.000
_refine_ls_structure_factor_coef Fsqd
_refine_ls_weighting_details 'w=1/[\s^2^(Fo^2^)+(0.0561P)^2^] where P=(Fo^2^+2Fc^2^)/3'
_refine_ls_weighting_scheme calc
_refine_ls_wR_factor_gt 0.1302
_refine_ls_wR_factor_ref 0.1536
_reflns_Friedel_coverage 0.000
_reflns_number_gt 4351
_reflns_number_total 6476
_reflns_threshold_expression 'I > 2\s(I)'
_cod_data_source_file d0nj03628e2.cif
_cod_data_source_block 435-1Cd
_cod_depositor_comments 'Adding full bibliography for 7059924--7059928.cif.'
_cod_database_code 7059928
_shelx_shelxl_version_number 2014/7
_shelx_space_group_comment
;
The symmetry employed for this shelxl refinement is uniquely defined
by the following loop, which should always be used as a source of
symmetry information in preference to the above space-group names.
They are only intended as comments.
;
_shelx_estimated_absorpt_t_min 0.782
_shelx_estimated_absorpt_t_max 0.808

loop_
_space_group_symop_operation_xyz
'x, y, z'
'-x, -y, -z'

loop_
_atom_site_label
_atom_site_type_symbol
_atom_site_fract_x
_atom_site_fract_y
_atom_site_fract_z
_atom_site_U_iso_or_equiv
_atom_site_adp_type
_atom_site_occupancy
_atom_site_site_symmetry_order
_atom_site_calc_flag
_atom_site_refinement_flags_posn
_atom_site_refinement_flags_adp
_atom_site_refinement_flags_occupancy
_atom_site_disorder_assembly
_atom_site_disorder_group
Cd1 Cd 1.58189(6) 0.61436(4) 0.74505(2) 0.03919(18) Uani 1 1 d . . . . .
Cd2 Cd 0.5000 0.0000 0.5000 0.0458(2) Uani 1 2 d S . P . .
Cd3 Cd 0.5000 0.5000 1.0000 0.0786(4) Uani 1 2 d S . P . .
N1 N 1.7710(7) 0.5602(6) 0.6561(3) 0.0499(16) Uani 1 1 d . . . . .
N2 N 0.4956(8) 0.2013(5) 0.4975(3) 0.0486(16) Uani 1 1 d . . . . .
N3 N 0.5774(10) 0.6765(7) 1.0167(5) 0.085(3) Uani 1 1 d . . . . .
N4 N 0.8196(14) 1.2136(9) 1.0739(7) 0.122(4) Uani 1 1 d . . . . .
O1 O 1.4392(7) 0.4613(5) 0.7131(3) 0.0610(16) Uani 1 1 d . . . . .
O2 O 1.2919(6) 0.6085(4) 0.7684(3) 0.0544(14) Uani 1 1 d . . . . .
O3 O 0.7428(7) 0.4384(5) 0.9279(2) 0.0574(15) Uani 1 1 d . . . . .
O4 O 0.6111(6) 0.5379(5) 0.8470(3) 0.0574(15) Uani 1 1 d . . . . .
O5 O 0.7517(6) 0.2731(4) 0.8049(3) 0.0591(15) Uani 1 1 d . . . . .
O6 O 0.5933(7) -0.0063(4) 0.6074(2) 0.0493(13) Uani 1 1 d . . . . .
O7 O 0.3506(7) 0.0567(5) 0.6699(3) 0.0656(16) Uani 1 1 d . . . . .
O8 O 0.5341(6) -0.1899(4) 0.7187(3) 0.0499(13) Uani 1 1 d . . . . .
O9 O 0.7485(8) -0.2556(4) 0.7798(3) 0.0720(18) Uani 1 1 d . . . . .
O10 O 0.7765(8) -0.0357(6) 0.4517(3) 0.087(2) Uani 1 1 d . . . . .
H1W H 0.7364 -0.0425 0.4137 0.104 Uiso 1 1 d R U . . .
H2W H 0.8543 0.0026 0.4384 0.104 Uiso 1 1 d R U . . .
O11 O 0.7123(8) 0.4427(5) 1.0758(3) 0.0758(18) Uani 1 1 d . . . . .
H3W H 0.6165 0.4491 1.0980 0.091 Uiso 1 1 d R U . . .
H4W H 0.7470 0.3706 1.0743 0.091 Uiso 1 1 d R U . . .
O12 O 0.9605(9) 0.9068(8) 0.5927(4) 0.135(3) Uani 1 1 d . . . . .
H5W H 0.8528 0.9324 0.5966 0.162 Uiso 1 1 d R U . . .
H6W H 1.0208 0.8724 0.6257 0.162 Uiso 1 1 d R U . . .
O13 O 0.1497(10) 0.8289(8) 0.7012(4) 0.142(4) Uani 1 1 d . . . . .
H7W H 0.1898 0.7659 0.7205 0.171 Uiso 1 1 d R U . . .
H8W H 0.2107 0.8859 0.6934 0.171 Uiso 1 1 d R U . . .
C1 C 1.3052(9) 0.5076(6) 0.7457(3) 0.0400(17) Uani 1 1 d . . . . .
C2 C 1.1581(8) 0.4434(6) 0.7613(3) 0.0360(16) Uani 1 1 d . . . . .
C3 C 1.0209(8) 0.4914(6) 0.8047(3) 0.0365(16) Uani 1 1 d . . . . .
C4 C 0.8880(8) 0.4267(5) 0.8201(3) 0.0285(14) Uani 1 1 d . . . . .
C5 C 0.7373(9) 0.4712(6) 0.8691(3) 0.0345(16) Uani 1 1 d . . . . .
C6 C 0.8976(8) 0.3216(6) 0.7903(3) 0.0375(16) Uani 1 1 d . . . . .
C7 C 1.0338(8) 0.2729(6) 0.7471(3) 0.0403(17) Uani 1 1 d . . . . .
C8 C 1.1667(9) 0.3374(6) 0.7332(3) 0.0406(17) Uani 1 1 d . . . . .
C9 C 0.7486(9) 0.1619(7) 0.7853(4) 0.0460(19) Uani 1 1 d . . . . .
C10 C 0.6429(9) 0.1473(6) 0.7353(4) 0.0435(18) Uani 1 1 d . . . . .
H10 H 0.5883 0.2103 0.7114 0.052 Uiso 1 1 calc R U . . .
C11 C 0.6181(8) 0.0370(6) 0.7207(3) 0.0360(16) Uani 1 1 d . . . . .
C12 C 0.5076(9) 0.0265(6) 0.6618(4) 0.0407(17) Uani 1 1 d . . . . .
C13 C 0.6964(8) -0.0565(6) 0.7582(3) 0.0336(15) Uani 1 1 d . . . . .
C14 C 0.6573(9) -0.1740(6) 0.7510(3) 0.0393(17) Uani 1 1 d . . . . .
C15 C 0.8073(9) -0.0370(7) 0.8055(4) 0.0471(19) Uani 1 1 d . . . . .
H15 H 0.8664 -0.0994 0.8287 0.057 Uiso 1 1 calc R U . . .
C16 C 0.8342(10) 0.0718(7) 0.8199(4) 0.051(2) Uani 1 1 d . . . . .
H16 H 0.9089 0.0829 0.8524 0.061 Uiso 1 1 calc R U . . .
C17 C 1.7958(9) 0.4556(7) 0.6312(4) 0.052(2) Uani 1 1 d . . . . .
H17 H 1.7499 0.3984 0.6552 0.062 Uiso 1 1 calc R U . . .
C18 C 1.8879(9) 0.4294(7) 0.5708(4) 0.051(2) Uani 1 1 d . . . . .
H18 H 1.9044 0.3549 0.5551 0.061 Uiso 1 1 calc R U . . .
C19 C 1.9557(9) 0.5126(8) 0.5336(4) 0.054(2) Uani 1 1 d . . . . .
C20 C 1.9309(13) 0.6197(9) 0.5607(5) 0.090(4) Uani 1 1 d . . . . .
H20 H 1.9765 0.6783 0.5381 0.108 Uiso 1 1 calc R U . . .
C21 C 1.8397(13) 0.6402(9) 0.6208(5) 0.095(4) Uani 1 1 d . . . . .
H21 H 1.8244 0.7136 0.6381 0.114 Uiso 1 1 calc R U . . .
C22 C 0.4285(11) 0.2643(6) 0.5498(4) 0.056(2) Uani 1 1 d . . . . .
H22 H 0.3779 0.2283 0.5860 0.067 Uiso 1 1 calc R U . . .
C23 C 0.4295(10) 0.3807(6) 0.5536(4) 0.049(2) Uani 1 1 d . . . . .
H23 H 0.3844 0.4208 0.5921 0.059 Uiso 1 1 calc R U . . .
C24 C 0.4997(9) 0.4374(5) 0.4986(3) 0.0381(16) Uani 1 1 d . . . . .
C25 C 0.5702(11) 0.3699(6) 0.4453(4) 0.052(2) Uani 1 1 d . . . . .
H25 H 0.6209 0.4029 0.4079 0.062 Uiso 1 1 calc R U . . .
C26 C 0.5669(11) 0.2547(6) 0.4466(4) 0.051(2) Uani 1 1 d . . . . .
H26 H 0.6172 0.2117 0.4099 0.061 Uiso 1 1 calc R U . . .
C27 C 0.5820(14) 0.7123(10) 1.0799(7) 0.103(4) Uani 1 1 d . . . . .
H27 H 0.5489 0.6661 1.1151 0.124 Uiso 1 1 calc R U . . .
C28 C 0.6320(14) 0.8117(9) 1.0956(5) 0.091(3) Uani 1 1 d . . . . .
H28 H 0.6314 0.8326 1.1402 0.109 Uiso 1 1 calc R U . . .
C29 C 0.6833(11) 0.8808(8) 1.0447(4) 0.063(2) Uani 1 1 d . . . . .
C30 C 0.6798(13) 0.8415(9) 0.9793(5) 0.081(3) Uani 1 1 d . . . . .
H30 H 0.7133 0.8848 0.9428 0.097 Uiso 1 1 calc R U . . .
C31 C 0.6268(13) 0.7386(9) 0.9688(5) 0.085(3) Uani 1 1 d . . . . .
H31 H 0.6274 0.7138 0.9249 0.102 Uiso 1 1 calc R U . . .
C32 C 0.7330(11) 0.9942(8) 1.0562(5) 0.066(2) Uani 1 1 d . . . . .
C33 C 0.7198(14) 1.0382(9) 1.1206(6) 0.096(3) Uani 1 1 d . . . . .
H33 H 0.6842 0.9983 1.1582 0.115 Uiso 1 1 calc R U . . .
C34 C 0.7650(17) 1.1495(11) 1.1248(7) 0.109(4) Uani 1 1 d . . . . .
H34 H 0.7556 1.1809 1.1674 0.131 Uiso 1 1 calc R U . . .
C35 C 0.8273(18) 1.1655(12) 1.0151(9) 0.140(6) Uani 1 1 d . . . . .
H35 H 0.8634 1.2069 0.9782 0.168 Uiso 1 1 calc R U . . .
C36 C 0.7878(17) 1.0604(10) 1.0025(6) 0.121(5) Uani 1 1 d . . . . .
H36 H 0.7973 1.0334 0.9588 0.145 Uiso 1 1 calc R U . . .

loop_
_atom_site_aniso_label
_atom_site_aniso_U_11
_atom_site_aniso_U_22
_atom_site_aniso_U_33
_atom_site_aniso_U_23
_atom_site_aniso_U_13
_atom_site_aniso_U_12
Cd1 0.0455(3) 0.0341(3) 0.0400(3) -0.0033(2) 0.0101(2) -0.0169(2)
Cd2 0.0800(6) 0.0217(4) 0.0397(4) 0.0006(3) -0.0166(4) -0.0152(4)
Cd3 0.0430(5) 0.0490(6) 0.1461(10) -0.0463(6) 0.0125(6) -0.0137(4)
N1 0.046(3) 0.068(5) 0.039(3) -0.010(3) 0.012(3) -0.024(3)
N2 0.083(5) 0.025(3) 0.042(4) -0.003(3) -0.003(3) -0.019(3)
N3 0.077(5) 0.074(6) 0.110(7) -0.042(6) 0.047(5) -0.040(4)
N4 0.121(9) 0.085(8) 0.165(12) -0.017(8) 0.017(8) -0.039(7)
O1 0.056(3) 0.068(4) 0.064(3) -0.024(3) 0.032(3) -0.033(3)
O2 0.047(3) 0.038(3) 0.082(4) -0.010(3) 0.011(3) -0.021(2)
O3 0.060(3) 0.080(4) 0.033(3) 0.001(3) 0.010(3) -0.020(3)
O4 0.055(3) 0.055(4) 0.054(3) 0.005(3) 0.027(3) 0.002(3)
O5 0.051(3) 0.045(3) 0.087(4) -0.036(3) 0.022(3) -0.030(3)
O6 0.069(3) 0.053(3) 0.029(3) -0.001(2) -0.015(3) -0.014(3)
O7 0.057(3) 0.073(4) 0.067(4) -0.006(3) -0.022(3) -0.007(3)
O8 0.059(3) 0.029(3) 0.069(4) 0.000(3) -0.017(3) -0.021(2)
O9 0.102(5) 0.033(3) 0.089(4) 0.015(3) -0.054(4) -0.020(3)
O10 0.077(4) 0.092(5) 0.101(5) 0.001(4) -0.021(4) -0.037(4)
O11 0.094(4) 0.086(5) 0.052(3) -0.010(3) 0.023(3) -0.036(4)
O12 0.091(5) 0.190(9) 0.127(7) 0.043(7) -0.021(5) -0.035(6)
O13 0.100(6) 0.191(10) 0.118(6) 0.028(7) -0.011(5) 0.022(6)
C1 0.047(4) 0.045(5) 0.031(4) 0.000(4) -0.001(3) -0.018(4)
C2 0.041(4) 0.039(4) 0.030(3) -0.003(3) 0.000(3) -0.012(3)
C3 0.036(4) 0.042(4) 0.034(4) -0.001(3) 0.005(3) -0.016(3)
C4 0.034(3) 0.033(4) 0.022(3) 0.000(3) -0.003(3) -0.013(3)
C5 0.045(4) 0.024(4) 0.038(4) -0.010(3) 0.015(3) -0.021(3)
C6 0.035(3) 0.035(4) 0.047(4) -0.001(3) 0.002(3) -0.021(3)
C7 0.040(4) 0.039(4) 0.043(4) -0.010(3) 0.010(3) -0.015(3)
C8 0.046(4) 0.039(4) 0.040(4) -0.005(3) 0.000(3) -0.015(3)
C9 0.041(4) 0.047(5) 0.055(5) -0.018(4) 0.016(4) -0.026(4)
C10 0.049(4) 0.033(4) 0.050(4) 0.001(4) 0.010(4) -0.017(3)
C11 0.044(4) 0.028(4) 0.040(4) -0.005(3) -0.003(3) -0.018(3)
C12 0.046(4) 0.025(4) 0.055(5) 0.004(4) -0.019(4) -0.010(3)
C13 0.039(4) 0.028(4) 0.037(4) 0.001(3) 0.002(3) -0.015(3)
C14 0.052(4) 0.036(4) 0.034(4) -0.006(3) 0.007(4) -0.021(4)
C15 0.050(4) 0.049(5) 0.044(4) -0.007(4) -0.006(4) -0.010(4)
C16 0.061(5) 0.057(5) 0.040(4) -0.011(4) -0.009(4) -0.022(4)
C17 0.045(4) 0.065(6) 0.044(4) -0.002(4) 0.009(4) -0.008(4)
C18 0.050(4) 0.057(5) 0.043(4) -0.006(4) 0.011(4) -0.004(4)
C19 0.046(4) 0.075(6) 0.045(4) -0.011(5) 0.013(4) -0.025(4)
C20 0.117(8) 0.104(8) 0.070(6) -0.042(6) 0.054(6) -0.090(7)
C21 0.120(8) 0.103(8) 0.081(7) -0.048(6) 0.063(6) -0.089(7)
C22 0.100(6) 0.035(4) 0.035(4) 0.004(4) 0.006(4) -0.023(4)
C23 0.088(6) 0.019(4) 0.041(4) -0.003(3) 0.009(4) -0.014(4)
C24 0.059(4) 0.022(3) 0.037(4) 0.008(3) -0.017(3) -0.014(3)
C25 0.088(6) 0.028(4) 0.040(4) -0.002(3) 0.011(4) -0.016(4)
C26 0.090(6) 0.021(4) 0.042(4) -0.005(3) 0.008(4) -0.015(4)
C27 0.110(9) 0.083(8) 0.128(10) -0.044(8) 0.042(8) -0.061(7)
C28 0.121(9) 0.097(9) 0.067(6) -0.017(6) 0.027(6) -0.062(7)
C29 0.067(5) 0.064(6) 0.058(5) -0.008(5) 0.012(5) -0.018(5)
C30 0.118(8) 0.074(7) 0.057(6) -0.012(5) 0.009(6) -0.042(6)
C31 0.108(8) 0.074(7) 0.080(7) -0.029(6) 0.022(6) -0.042(6)
C32 0.059(5) 0.073(7) 0.071(6) -0.010(5) 0.001(5) -0.028(5)
C33 0.114(9) 0.079(8) 0.099(8) -0.040(7) -0.007(7) -0.024(7)
C34 0.130(11) 0.093(10) 0.110(10) -0.050(8) -0.013(9) -0.024(8)
C35 0.147(12) 0.088(10) 0.188(16) -0.058(11) 0.048(12) -0.043(9)
C36 0.187(13) 0.084(9) 0.105(9) -0.018(7) 0.044(9) -0.077(9)

loop_
_atom_type_symbol
_atom_type_description
_atom_type_scat_dispersion_real
_atom_type_scat_dispersion_imag
_atom_type_scat_source
C C 0.0033 0.0016 'International Tables Vol C Tables 4.2.6.8 and 6.1.1.4'
H H 0.0000 0.0000 'International Tables Vol C Tables 4.2.6.8 and 6.1.1.4'
N N 0.0061 0.0033 'International Tables Vol C Tables 4.2.6.8 and 6.1.1.4'
O O 0.0106 0.0060 'International Tables Vol C Tables 4.2.6.8 and 6.1.1.4'
Cd Cd -0.8075 1.2024 'International Tables Vol C Tables 4.2.6.8 and 6.1.1.4'

loop_
_geom_angle_atom_site_label_1
_geom_angle_atom_site_label_2
_geom_angle_atom_site_label_3
_geom_angle
_geom_angle_site_symmetry_1
_geom_angle_site_symmetry_3
_geom_angle_publ_flag
O4 Cd1 N1 123.3(2) 1_655 . ?
O4 Cd1 O2 84.07(19) 1_655 . ?
N1 Cd1 O2 133.9(2) . . ?
O4 Cd1 O8 125.7(2) 1_655 1_665 ?
N1 Cd1 O8 96.3(2) . 1_665 ?
O2 Cd1 O8 93.91(18) . 1_665 ?
O4 Cd1 O9 85.3(2) 1_655 1_665 ?
N1 Cd1 O9 91.9(2) . 1_665 ?
O2 Cd1 O9 129.8(2) . 1_665 ?
O8 Cd1 O9 55.31(17) 1_665 1_665 ?
O4 Cd1 O1 90.5(2) 1_655 . ?
N1 Cd1 O1 85.5(2) . . ?
O2 Cd1 O1 55.32(17) . . ?
O8 Cd1 O1 131.62(19) 1_665 . ?
O9 Cd1 O1 172.78(19) 1_665 . ?
O4 Cd1 C14 106.3(2) 1_655 1_665 ?
N1 Cd1 C14 95.0(2) . 1_665 ?
O2 Cd1 C14 113.30(19) . 1_665 ?
O8 Cd1 C14 27.59(18) 1_665 1_665 ?
O9 Cd1 C14 27.72(19) 1_665 1_665 ?
O1 Cd1 C14 159.2(2) . 1_665 ?
O10 Cd2 O10 180.0 2_656 . ?
O10 Cd2 O6 92.9(2) 2_656 2_656 ?
O10 Cd2 O6 87.1(2) . 2_656 ?
O10 Cd2 O6 87.1(2) 2_656 . ?
O10 Cd2 O6 92.9(2) . . ?
O6 Cd2 O6 180.0 2_656 . ?
O10 Cd2 N2 92.0(2) 2_656 2_656 ?
O10 Cd2 N2 88.0(2) . 2_656 ?
O6 Cd2 N2 88.61(19) 2_656 2_656 ?
O6 Cd2 N2 91.39(19) . 2_656 ?
O10 Cd2 N2 88.0(2) 2_656 . ?
O10 Cd2 N2 92.0(2) . . ?
O6 Cd2 N2 91.39(19) 2_656 . ?
O6 Cd2 N2 88.61(19) . . ?
N2 Cd2 N2 180.0(3) 2_656 . ?
N3 Cd3 N3 180.0(4) 2_667 . ?
N3 Cd3 O11 81.2(3) 2_667 2_667 ?
N3 Cd3 O11 98.8(3) . 2_667 ?
N3 Cd3 O11 98.8(3) 2_667 . ?
N3 Cd3 O11 81.2(3) . . ?
O11 Cd3 O11 180.0(4) 2_667 . ?
N3 Cd3 O3 93.4(2) 2_667 2_667 ?
N3 Cd3 O3 86.6(2) . 2_667 ?
O11 Cd3 O3 78.09(18) 2_667 2_667 ?
O11 Cd3 O3 101.91(18) . 2_667 ?
N3 Cd3 O3 86.6(2) 2_667 . ?
N3 Cd3 O3 93.4(2) . . ?
O11 Cd3 O3 101.91(18) 2_667 . ?
O11 Cd3 O3 78.09(18) . . ?
O3 Cd3 O3 180.0 2_667 . ?
N3 Cd3 H3W 94.8 2_667 . ?
N3 Cd3 H3W 85.2 . . ?
O11 Cd3 H3W 158.8 2_667 . ?
O11 Cd3 H3W 21.2 . . ?
O3 Cd3 H3W 81.4 2_667 . ?
O3 Cd3 H3W 98.6 . . ?
C17 N1 C21 117.7(7) . . ?
C17 N1 Cd1 122.5(5) . . ?
C21 N1 Cd1 119.0(6) . . ?
C26 N2 C22 116.9(6) . . ?
C26 N2 Cd2 122.7(5) . . ?
C22 N2 Cd2 120.3(5) . . ?
C31 N3 C27 117.7(9) . . ?
C31 N3 Cd3 123.0(7) . . ?
C27 N3 Cd3 119.2(7) . . ?
C35 N4 C34 113.4(12) . . ?
C1 O1 Cd1 89.3(4) . . ?
C1 O2 Cd1 93.3(4) . . ?
C5 O3 Cd3 117.3(5) . . ?
C5 O4 Cd1 128.7(4) . 1_455 ?
C6 O5 C9 120.1(5) . . ?
C12 O6 Cd2 128.6(4) . . ?
C14 O8 Cd1 92.1(4) . 1_445 ?
C14 O9 Cd1 91.7(4) . 1_445 ?
Cd2 O10 H1W 89.6 . . ?
Cd2 O10 H2W 137.7 . . ?
H1W O10 H2W 97.8 . . ?
Cd3 O11 H3W 73.1 . . ?
Cd3 O11 H4W 110.6 . . ?
H3W O11 H4W 103.7 . . ?
H5W O12 H6W 124.1 . . ?
H7W O13 H8W 123.1 . . ?
O1 C1 O2 121.0(7) . . ?
O1 C1 C2 120.6(7) . . ?
O2 C1 C2 118.4(6) . . ?
C8 C2 C3 122.2(6) . . ?
C8 C2 C1 118.6(6) . . ?
C3 C2 C1 119.2(6) . . ?
C2 C3 C4 117.5(6) . . ?
C6 C4 C3 119.2(6) . . ?
C6 C4 C5 120.1(6) . . ?
C3 C4 C5 120.6(6) . . ?
O3 C5 O4 123.1(6) . . ?
O3 C5 C4 118.6(6) . . ?
O4 C5 C4 118.3(6) . . ?
C4 C6 O5 112.9(6) . . ?
C4 C6 C7 123.7(6) . . ?
O5 C6 C7 123.3(6) . . ?
C6 C7 C8 116.4(6) . . ?
C2 C8 C7 120.9(6) . . ?
C16 C9 C10 121.9(7) . . ?
C16 C9 O5 119.8(7) . . ?
C10 C9 O5 117.9(7) . . ?
C9 C10 C11 119.5(7) . . ?
C9 C10 H10 120.3 . . ?
C11 C10 H10 120.3 . . ?
C13 C11 C10 119.8(6) . . ?
C13 C11 C12 123.6(6) . . ?
C10 C11 C12 116.6(6) . . ?
O7 C12 O6 127.0(7) . . ?
O7 C12 C11 118.4(7) . . ?
O6 C12 C11 114.4(6) . . ?
C15 C13 C11 118.0(6) . . ?
C15 C13 C14 119.7(6) . . ?
C11 C13 C14 122.3(6) . . ?
O8 C14 O9 120.9(7) . . ?
O8 C14 C13 120.8(6) . . ?
O9 C14 C13 118.3(6) . . ?
O8 C14 Cd1 60.3(4) . 1_445 ?
O9 C14 Cd1 60.6(4) . 1_445 ?
C13 C14 Cd1 177.0(5) . 1_445 ?
C13 C15 C16 122.5(7) . . ?
C13 C15 H15 118.7 . . ?
C16 C15 H15 118.7 . . ?
C9 C16 C15 118.1(7) . . ?
C9 C16 H16 120.9 . . ?
C15 C16 H16 120.9 . . ?
N1 C17 C18 121.8(8) . . ?
N1 C17 H17 119.1 . . ?
C18 C17 H17 119.1 . . ?
C17 C18 C19 120.6(8) . . ?
C17 C18 H18 119.7 . . ?
C19 C18 H18 119.7 . . ?
C20 C19 C18 116.6(7) . . ?
C20 C19 C19 122.2(10) . 2_966 ?
C18 C19 C19 121.1(10) . 2_966 ?
C21 C20 C19 120.1(9) . . ?
C21 C20 H20 120.0 . . ?
C19 C20 H20 120.0 . . ?
N1 C21 C20 123.2(9) . . ?
N1 C21 H21 118.4 . . ?
C20 C21 H21 118.4 . . ?
N2 C22 C23 123.6(7) . . ?
N2 C22 H22 118.2 . . ?
C23 C22 H22 118.2 . . ?
C22 C23 C24 119.0(7) . . ?
C22 C23 H23 120.5 . . ?
C24 C23 H23 120.5 . . ?
C25 C24 C23 116.1(6) . . ?
C25 C24 C24 124.1(8) . 2_666 ?
C23 C24 C24 119.8(8) . 2_666 ?
C26 C25 C24 120.8(7) . . ?
C26 C25 H25 119.6 . . ?
C24 C25 H25 119.6 . . ?
N2 C26 C25 123.4(7) . . ?
N2 C26 H26 118.3 . . ?
C25 C26 H26 118.3 . . ?
N3 C27 C28 124.2(11) . . ?
N3 C27 H27 117.9 . . ?
C28 C27 H27 117.9 . . ?
C27 C28 C29 119.1(10) . . ?
C27 C28 H28 120.5 . . ?
C29 C28 H28 120.5 . . ?
C28 C29 C30 116.0(9) . . ?
C28 C29 C32 123.4(9) . . ?
C30 C29 C32 120.5(8) . . ?
C31 C30 C29 120.3(9) . . ?
C31 C30 H30 119.9 . . ?
C29 C30 H30 119.9 . . ?
N3 C31 C30 122.7(10) . . ?
N3 C31 H31 118.6 . . ?
C30 C31 H31 118.6 . . ?
C33 C32 C36 118.5(10) . . ?
C33 C32 C29 120.4(9) . . ?
C36 C32 C29 121.0(9) . . ?
C32 C33 C34 115.2(11) . . ?
C32 C33 H33 122.4 . . ?
C34 C33 H33 122.4 . . ?
N4 C34 C33 127.1(12) . . ?
N4 C34 H34 116.5 . . ?
C33 C34 H34 116.5 . . ?
N4 C35 C36 126.7(16) . . ?
N4 C35 H35 116.6 . . ?
C36 C35 H35 116.6 . . ?
C35 C36 C32 119.1(13) . . ?
C35 C36 H36 120.4 . . ?
C32 C36 H36 120.4 . . ?

loop_
_geom_bond_atom_site_label_1
_geom_bond_atom_site_label_2
_geom_bond_distance
_geom_bond_site_symmetry_2
_geom_bond_publ_flag
Cd1 O4 2.209(5) 1_655 ?
Cd1 N1 2.272(6) . ?
Cd1 O2 2.318(5) . ?
Cd1 O8 2.334(5) 1_665 ?
Cd1 O9 2.339(6) 1_665 ?
Cd1 O1 2.416(5) . ?
Cd1 C14 2.684(7) 1_665 ?
Cd2 O10 2.300(6) 2_656 ?
Cd2 O10 2.300(6) . ?
Cd2 O6 2.303(4) 2_656 ?
Cd2 O6 2.303(4) . ?
Cd2 N2 2.379(6) 2_656 ?
Cd2 N2 2.379(6) . ?
Cd3 N3 2.317(8) 2_667 ?
Cd3 N3 2.317(8) . ?
Cd3 O11 2.329(6) 2_667 ?
Cd3 O11 2.329(6) . ?
Cd3 O3 2.340(5) 2_667 ?
Cd3 O3 2.340(5) . ?
Cd3 H3W 2.2352 . ?
N1 C17 1.325(10) . ?
N1 C21 1.334(10) . ?
N2 C26 1.326(9) . ?
N2 C22 1.326(9) . ?
N3 C31 1.272(12) . ?
N3 C27 1.344(13) . ?
N4 C35 1.309(17) . ?
N4 C34 1.343(15) . ?
O1 C1 1.252(8) . ?
O2 C1 1.274(8) . ?
O3 C5 1.226(8) . ?
O4 C5 1.254(8) . ?
O4 Cd1 2.209(5) 1_455 ?
O5 C6 1.386(8) . ?
O5 C9 1.389(8) . ?
O6 C12 1.272(8) . ?
O7 C12 1.229(8) . ?
O8 C14 1.244(8) . ?
O8 Cd1 2.334(5) 1_445 ?
O9 C14 1.249(8) . ?
O9 Cd1 2.339(5) 1_445 ?
O10 H1W 0.8501 . ?
O10 H2W 0.8500 . ?
O11 H3W 0.8434 . ?
O11 H4W 0.8505 . ?
O12 H5W 0.8501 . ?
O12 H6W 0.8838 . ?
O13 H7W 0.8500 . ?
O13 H8W 0.8996 . ?
C1 C2 1.507(9) . ?
C2 C8 1.379(9) . ?
C2 C3 1.390(9) . ?
C3 C4 1.417(9) . ?
C4 C6 1.382(9) . ?
C4 C5 1.518(8) . ?
C6 C7 1.385(9) . ?
C7 C8 1.411(9) . ?
C9 C16 1.356(10) . ?
C9 C10 1.373(10) . ?
C10 C11 1.397(9) . ?
C10 H10 0.9300 . ?
C11 C13 1.393(9) . ?
C11 C12 1.526(9) . ?
C13 C15 1.379(9) . ?
C13 C14 1.491(9) . ?
C14 Cd1 2.684(7) 1_445 ?
C15 C16 1.384(10) . ?
C15 H15 0.9300 . ?
C16 H16 0.9300 . ?
C17 C18 1.378(10) . ?
C17 H17 0.9300 . ?
C18 C19 1.379(10) . ?
C18 H18 0.9300 . ?
C19 C20 1.371(12) . ?
C19 C19 1.481(14) 2_966 ?
C20 C21 1.360(11) . ?
C20 H20 0.9300 . ?
C21 H21 0.9300 . ?
C22 C23 1.386(10) . ?
C22 H22 0.9300 . ?
C23 C24 1.404(10) . ?
C23 H23 0.9300 . ?
C24 C25 1.375(10) . ?
C24 C24 1.486(13) 2_666 ?
C25 C26 1.370(10) . ?
C25 H25 0.9300 . ?
C26 H26 0.9300 . ?
C27 C28 1.356(13) . ?
C27 H27 0.9300 . ?
C28 C29 1.371(12) . ?
C28 H28 0.9300 . ?
C29 C30 1.398(12) . ?
C29 C32 1.493(12) . ?
C30 C31 1.382(13) . ?
C30 H30 0.9300 . ?
C31 H31 0.9300 . ?
C32 C33 1.388(13) . ?
C32 C36 1.400(13) . ?
C33 C34 1.431(15) . ?
C33 H33 0.9300 . ?
C34 H34 0.9300 . ?
C35 C36 1.369(16) . ?
C35 H35 0.9300 . ?
C36 H36 0.9300 . ?

loop_
_geom_hbond_atom_site_label_D
_geom_hbond_atom_site_label_H
_geom_hbond_atom_site_label_A
_geom_hbond_distance_DH
_geom_hbond_distance_HA
_geom_hbond_distance_DA
_geom_hbond_angle_DHA
_geom_hbond_site_symmetry_A
C23 H23 O1 0.93 2.55 3.352(9) 144.7 1_455
C22 H22 O7 0.93 2.62 3.486(9) 154.3 .
C17 H17 O1 0.93 2.63 3.150(8) 115.7 .
O13 H8W O7 0.90 2.49 3.386(12) 174.1 1_565
O13 H7W O2 0.85 2.13 2.975(10) 179.6 1_455
O12 H6W O13 0.88 1.88 2.752(10) 168.6 1_655
O12 H5W O6 0.85 2.05 2.899(9) 179.1 1_565
O11 H4W N4 0.85 1.85 2.699(13) 178.1 1_545
O10 H2W O12 0.85 2.02 2.866(10) 179.7 2_766
O10 H1W O7 0.85 1.87 2.716(8) 179.6 2_656
O10 H1W O6 0.85 2.62 3.172(8) 123.3 2_656
C23 H23 O1 0.93 2.55 3.352(9) 144.7 1_455
C22 H22 O7 0.93 2.62 3.486(9) 154.3 .
C17 H17 O1 0.93 2.63 3.150(8) 115.7 .
O13 H8W O7 0.90 2.49 3.386(12) 174.1 1_565
O13 H7W O2 0.85 2.13 2.975(10) 179.6 1_455
O12 H6W O13 0.88 1.88 2.752(10) 168.6 1_655
O12 H5W O6 0.85 2.05 2.899(9) 179.1 1_565
O11 H4W N4 0.85 1.85 2.699(13) 178.1 1_545
O10 H2W O12 0.85 2.02 2.866(10) 179.7 2_766
O10 H1W O7 0.85 1.87 2.716(8) 179.6 2_656
O10 H1W O6 0.85 2.62 3.172(8) 123.3 2_656
C31 H31 O4 0.93 2.66 3.469(11) 145.8 .
C23 H23 O1 0.93 2.55 3.352(9) 144.7 1_455
C22 H22 O7 0.93 2.62 3.486(9) 154.3 .
C17 H17 O1 0.93 2.63 3.150(8) 115.7 .
O13 H8W O7 0.90 2.49 3.386(12) 174.1 1_565
O13 H7W O2 0.85 2.13 2.975(10) 179.6 1_455
O12 H6W O13 0.88 1.88 2.752(10) 168.6 1_655
O12 H5W O6 0.85 2.05 2.899(9) 179.1 1_565
O11 H4W N4 0.85 1.85 2.699(13) 178.1 1_545
O10 H2W O12 0.85 2.02 2.866(10) 179.7 2_766
O10 H1W O7 0.85 1.87 2.716(8) 179.6 2_656
O10 H1W O6 0.85 2.62 3.172(8) 123.3 2_656
C23 H23 O1 0.93 2.55 3.352(9) 144.7 1_455
C22 H22 O7 0.93 2.62 3.486(9) 154.3 .
C17 H17 O1 0.93 2.63 3.150(8) 115.7 .
O13 H8W O7 0.90 2.49 3.386(12) 174.1 1_565
O13 H7W O2 0.85 2.13 2.975(10) 179.6 1_455
O12 H6W O13 0.88 1.88 2.752(10) 168.6 1_655
O12 H5W O6 0.85 2.05 2.899(9) 179.1 1_565
O11 H4W N4 0.85 1.85 2.699(13) 178.1 1_545
O10 H2W O12 0.85 2.02 2.866(10) 179.7 2_766
O10 H1W O7 0.85 1.87 2.716(8) 179.6 2_656
O10 H1W O6 0.85 2.62 3.172(8) 123.3 2_656
O10 H1W O6 0.85 2.62 3.172(8) 123.3 2_656
O10 H1W O7 0.85 1.87 2.716(8) 179.6 2_656
O10 H2W O12 0.85 2.02 2.866(10) 179.7 2_766
O11 H4W N4 0.85 1.85 2.699(13) 178.1 1_545
O12 H5W O6 0.85 2.05 2.899(9) 179.1 1_565
O12 H6W O13 0.88 1.88 2.752(10) 168.6 1_655
O13 H7W O2 0.85 2.13 2.975(10) 179.6 1_455
O13 H8W O7 0.90 2.49 3.386(12) 174.1 1_565
C17 H17 O1 0.93 2.63 3.150(8) 115.7 .
C22 H22 O7 0.93 2.62 3.486(9) 154.3 .
C23 H23 O1 0.93 2.55 3.352(9) 144.7 1_455
O10 H1W O6 0.85 2.62 3.172(8) 123.3 2_656
O10 H1W O7 0.85 1.87 2.716(8) 179.6 2_656
O10 H2W O12 0.85 2.02 2.866(10) 179.7 2_766
O11 H4W N4 0.85 1.85 2.699(13) 178.1 1_545
O12 H5W O6 0.85 2.05 2.899(9) 179.1 1_565
O12 H6W O13 0.88 1.88 2.752(10) 168.6 1_655
O13 H7W O2 0.85 2.13 2.975(10) 179.6 1_455
O13 H8W O7 0.90 2.49 3.386(12) 174.1 1_565
C17 H17 O1 0.93 2.63 3.150(8) 115.7 .
C22 H22 O7 0.93 2.62 3.486(9) 154.3 .
C23 H23 O1 0.93 2.55 3.352(9) 144.7 1_455
O10 H1W O6 0.85 2.62 3.172(8) 123.3 2_656
O10 H1W O7 0.85 1.87 2.716(8) 179.6 2_656
O10 H2W O12 0.85 2.02 2.866(10) 179.7 2_766
O11 H4W N4 0.85 1.85 2.699(13) 178.1 1_545
O12 H5W O6 0.85 2.05 2.899(9) 179.1 1_565
O12 H6W O13 0.88 1.88 2.752(10) 168.6 1_655
O13 H7W O2 0.85 2.13 2.975(10) 179.6 1_455
O13 H8W O7 0.90 2.49 3.386(12) 174.1 1_565
C17 H17 O1 0.93 2.63 3.150(8) 115.7 .
C22 H22 O7 0.93 2.62 3.486(9) 154.3 .
C23 H23 O1 0.93 2.55 3.352(9) 144.7 1_455

loop_
_geom_torsion_atom_site_label_1
_geom_torsion_atom_site_label_2
_geom_torsion_atom_site_label_3
_geom_torsion_atom_site_label_4
_geom_torsion
_geom_torsion_site_symmetry_1
_geom_torsion_site_symmetry_2
_geom_torsion_site_symmetry_3
_geom_torsion_site_symmetry_4
_geom_torsion_publ_flag
Cd1 O1 C1 O2 10.6(7) . . . . ?
Cd1 O1 C1 C2 -167.1(6) . . . . ?
Cd1 O2 C1 O1 -11.1(7) . . . . ?
Cd1 O2 C1 C2 166.7(5) . . . . ?
O1 C1 C2 C8 -6.4(10) . . . . ?
O2 C1 C2 C8 175.8(6) . . . . ?
O1 C1 C2 C3 171.8(6) . . . . ?
O2 C1 C2 C3 -5.9(9) . . . . ?
C8 C2 C3 C4 0.4(10) . . . . ?
C1 C2 C3 C4 -177.8(6) . . . . ?
C2 C3 C4 C6 -1.7(9) . . . . ?
C2 C3 C4 C5 177.7(6) . . . . ?
Cd3 O3 C5 O4 2.2(9) . . . . ?
Cd3 O3 C5 C4 -176.1(4) . . . . ?
Cd1 O4 C5 O3 176.2(5) 1_455 . . . ?
Cd1 O4 C5 C4 -5.5(9) 1_455 . . . ?
C6 C4 C5 O3 83.1(8) . . . . ?
C3 C4 C5 O3 -96.3(8) . . . . ?
C6 C4 C5 O4 -95.2(8) . . . . ?
C3 C4 C5 O4 85.4(8) . . . . ?
C3 C4 C6 O5 -174.3(6) . . . . ?
C5 C4 C6 O5 6.3(9) . . . . ?
C3 C4 C6 C7 2.0(10) . . . . ?
C5 C4 C6 C7 -177.5(6) . . . . ?
C9 O5 C6 C4 -172.7(6) . . . . ?
C9 O5 C6 C7 11.0(11) . . . . ?
C4 C6 C7 C8 -0.8(10) . . . . ?
O5 C6 C7 C8 175.0(6) . . . . ?
C3 C2 C8 C7 0.7(10) . . . . ?
C1 C2 C8 C7 178.9(6) . . . . ?
C6 C7 C8 C2 -0.5(10) . . . . ?
C6 O5 C9 C16 75.9(9) . . . . ?
C6 O5 C9 C10 -110.9(7) . . . . ?
C16 C9 C10 C11 1.9(11) . . . . ?
O5 C9 C10 C11 -171.2(6) . . . . ?
C9 C10 C11 C13 1.9(10) . . . . ?
C9 C10 C11 C12 -176.5(6) . . . . ?
Cd2 O6 C12 O7 9.3(11) . . . . ?
Cd2 O6 C12 C11 -165.7(4) . . . . ?
C13 C11 C12 O7 106.8(8) . . . . ?
C10 C11 C12 O7 -74.9(9) . . . . ?
C13 C11 C12 O6 -77.7(8) . . . . ?
C10 C11 C12 O6 100.6(7) . . . . ?
C10 C11 C13 C15 -4.8(9) . . . . ?
C12 C11 C13 C15 173.4(7) . . . . ?
C10 C11 C13 C14 172.0(6) . . . . ?
C12 C11 C13 C14 -9.7(10) . . . . ?
Cd1 O8 C14 O9 1.2(7) 1_445 . . . ?
Cd1 O8 C14 C13 -176.7(5) 1_445 . . . ?
Cd1 O9 C14 O8 -1.2(7) 1_445 . . . ?
Cd1 O9 C14 C13 176.8(5) 1_445 . . . ?
C15 C13 C14 O8 165.8(6) . . . . ?
C11 C13 C14 O8 -11.0(10) . . . . ?
C15 C13 C14 O9 -12.2(10) . . . . ?
C11 C13 C14 O9 170.9(7) . . . . ?
C11 C13 C15 C16 4.3(10) . . . . ?
C14 C13 C15 C16 -172.7(7) . . . . ?
C10 C9 C16 C15 -2.6(11) . . . . ?
O5 C9 C16 C15 170.4(6) . . . . ?
C13 C15 C16 C9 -0.6(11) . . . . ?
C21 N1 C17 C18 -0.6(12) . . . . ?
Cd1 N1 C17 C18 168.8(5) . . . . ?
N1 C17 C18 C19 -0.9(11) . . . . ?
C17 C18 C19 C20 1.9(12) . . . . ?
C17 C18 C19 C19 -175.7(9) . . . 2_966 ?
C18 C19 C20 C21 -1.6(15) . . . . ?
C19 C19 C20 C21 176.1(10) 2_966 . . . ?
C17 N1 C21 C20 1.0(15) . . . . ?
Cd1 N1 C21 C20 -168.8(9) . . . . ?
C19 C20 C21 N1 0.1(18) . . . . ?
C26 N2 C22 C23 0.0(12) . . . . ?
Cd2 N2 C22 C23 176.4(6) . . . . ?
N2 C22 C23 C24 2.3(13) . . . . ?
C22 C23 C24 C25 -2.9(11) . . . . ?
C22 C23 C24 C24 179.4(8) . . . 2_666 ?
C23 C24 C25 C26 1.5(12) . . . . ?
C24 C24 C25 C26 179.1(8) 2_666 . . . ?
C22 N2 C26 C25 -1.6(12) . . . . ?
Cd2 N2 C26 C25 -177.9(6) . . . . ?
C24 C25 C26 N2 0.8(13) . . . . ?
C31 N3 C27 C28 1.7(18) . . . . ?
Cd3 N3 C27 C28 177.3(9) . . . . ?
N3 C27 C28 C29 -0.7(18) . . . . ?
C27 C28 C29 C30 -0.1(16) . . . . ?
C27 C28 C29 C32 177.2(10) . . . . ?
C28 C29 C30 C31 0.0(15) . . . . ?
C32 C29 C30 C31 -177.3(9) . . . . ?
C27 N3 C31 C30 -1.8(17) . . . . ?
Cd3 N3 C31 C30 -177.2(8) . . . . ?
C29 C30 C31 N3 1.0(17) . . . . ?
C28 C29 C32 C33 -3.7(15) . . . . ?
C30 C29 C32 C33 173.5(10) . . . . ?
C28 C29 C32 C36 178.7(10) . . . . ?
C30 C29 C32 C36 -4.1(15) . . . . ?
C36 C32 C33 C34 0.0(16) . . . . ?
C29 C32 C33 C34 -177.7(9) . . . . ?
C35 N4 C34 C33 1(2) . . . . ?
C32 C33 C34 N4 -0.8(19) . . . . ?
C34 N4 C35 C36 -1(2) . . . . ?
N4 C35 C36 C32 0(2) . . . . ?
C33 C32 C36 C35 0.4(19) . . . . ?
C29 C32 C36 C35 178.1(12) . . . . ?
